data_7151174
loop_
_publ_author_name
'Mikata, Yuji'
'Aida, Shiho'
'Inaba, Yoko'
'Yano, Shigenobu'

_publ_section_title
;
 Consideration of molecular arrangements in regio- and enantioselective
 reduction of an NAD model compound controlled by carbonyl oxygen
 orientation.
;
_journal_issue 23
_journal_name_full 'Organic &amp; biomolecular chemistry'
_journal_page_first 3834
_journal_page_last 3841
_journal_paper_doi 10.1039/b710780c
_journal_volume 5
_journal_year 2007
_chemical_formula_moiety 'C21 H24 N2 O '
_chemical_formula_sum 'C21 H24 N2 O'
_chemical_formula_weight 320.43
_space_group_IT_number 19
_symmetry_cell_setting orthorhombic
_symmetry_Int_Tables_number 19
_symmetry_space_group_name_Hall 'P 2ac 2ab'
_symmetry_space_group_name_H-M 'P 21 21 21'
_audit_creation_date 2006-09-07
_audit_creation_method 'by CrystalStructure 3.6.0'
_cell_angle_alpha 90
_cell_angle_beta 90
_cell_angle_gamma 90
_cell_formula_units_Z 4
_cell_length_a 5.3478(10)
_cell_length_b 13.519(3)
_cell_length_c 23.990(5)
_cell_measurement_reflns_used 4490
_cell_measurement_temperature 173.1
_cell_measurement_theta_max 28.7
_cell_measurement_theta_min 1.7
_cell_volume 1734.4(6)
_computing_cell_refinement CrystalClear
_computing_data_collection CrystalClear
_computing_data_reduction CrystalStructure
_computing_publication_material 'CrystalStructure 3.6.0'
_computing_structure_refinement SHELXL
_computing_structure_solution SIR92
_diffrn_detector_area_resol_mean 7.31
_diffrn_measured_fraction_theta_full 0.9876
_diffrn_measured_fraction_theta_max 0.9818
_diffrn_measurement_device_type 'Rigaku Mercury'
_diffrn_measurement_method \w
_diffrn_radiation_type 'Mo K\a'
_diffrn_radiation_wavelength 0.7107
_diffrn_reflns_av_R_equivalents 0.030
_diffrn_reflns_limit_h_max 7
_diffrn_reflns_limit_h_min -6
_diffrn_reflns_limit_k_max 17
_diffrn_reflns_limit_k_min -18
_diffrn_reflns_limit_l_max 32
_diffrn_reflns_limit_l_min -32
_diffrn_reflns_number 14708
_diffrn_reflns_theta_full 27.50
_diffrn_reflns_theta_max 28.69
_exptl_absorpt_coefficient_mu 0.076
_exptl_absorpt_correction_T_max 0.992
_exptl_absorpt_correction_T_min 0.819
_exptl_absorpt_correction_type multi-scan
_exptl_absorpt_process_details 'Jacobson, R. (1998) Private communication'
_exptl_crystal_colour yellow
_exptl_crystal_density_diffrn 1.227
_exptl_crystal_density_method 'not measured'
_exptl_crystal_description unknown
_exptl_crystal_F_000 688.00
_exptl_crystal_size_max 0.60
_exptl_crystal_size_mid 0.10
_exptl_crystal_size_min 0.10
_refine_diff_density_max 0.24
_refine_diff_density_min -0.29
_refine_ls_extinction_method none
_refine_ls_goodness_of_fit_ref 1.155
_refine_ls_hydrogen_treatment refall
_refine_ls_number_parameters 314
_refine_ls_number_reflns 3967
_refine_ls_R_factor_gt 0.0390
_refine_ls_shift/su_max 0.0000
_refine_ls_structure_factor_coef Fsqd
_refine_ls_weighting_details 'w = 1/[\s^2^(Fo^2^)+(0.0621P)^2^+0.1516P] where P=(Fo^2^+2Fc^2^)/3'
_refine_ls_weighting_scheme calc
_refine_ls_wR_factor_ref 0.1150
_reflns_number_gt 3197
_reflns_number_total 4444
_reflns_threshold_expression F^2^>2.0\s(F^2^)
_cod_data_source_file b710780c.txt
_cod_data_source_block '__1,2-Me2MQPH-S-031006'
_cod_original_formula_sum 'C21 H24 N2 O '
_cod_database_code 7151174

loop_
_symmetry_equiv_pos_site_id
_symmetry_equiv_pos_as_xyz
1 +X,+Y,+Z
2 1/2+X,1/2-Y,-Z
3 -X,1/2+Y,1/2-Z
4 1/2-X,-Y,1/2+Z

loop_
_atom_site_label
_atom_site_type_symbol
_atom_site_fract_x
_atom_site_fract_y
_atom_site_fract_z
_atom_site_U_iso_or_equiv
_atom_site_adp_type
_atom_site_occupancy
_atom_site_symmetry_multiplicity
_atom_site_calc_flag
_atom_site_refinement_flags
_atom_site_disorder_assembly
_atom_site_disorder_group
O(1) O 1.1849(2) -0.00966(11) 0.61077(5) 0.0356(3) Uani 1.00 1 d . . .
N(1) N 1.1204(3) 0.04461(11) 0.77830(6) 0.0261(3) Uani 1.00 1 d . . .
N(2) N 0.7669(3) -0.02261(12) 0.59763(6) 0.0289(3) Uani 1.00 1 d . . .
C(1) C 1.0662(3) -0.01880(12) 0.73039(7) 0.0246(3) Uani 1.00 1 d . . .
C(2) C 0.9248(3) 0.03777(12) 0.68620(6) 0.0241(3) Uani 1.00 1 d . . .
C(3) C 0.7749(3) 0.11428(12) 0.69948(6) 0.0239(3) Uani 1.00 1 d . . .
C(4) C 0.5871(4) 0.21597(13) 0.77593(7) 0.0294(4) Uani 1.00 1 d . . .
C(5) C 0.5888(4) 0.2525(1) 0.82995(8) 0.0347(4) Uani 1.00 1 d . . .
C(6) C 0.7682(4) 0.2195(2) 0.86661(7) 0.0362(4) Uani 1.00 1 d . . .
C(7) C 0.9421(4) 0.1488(1) 0.85084(7) 0.0317(4) Uani 1.00 1 d . . .
C(8) C 0.9420(3) 0.11102(12) 0.79607(6) 0.0239(3) Uani 1.00 1 d . . .
C(9) C 0.7617(3) 0.14676(11) 0.75790(7) 0.0238(3) Uani 1.00 1 d . . .
C(10) C 1.2896(4) 0.0023(2) 0.81913(7) 0.0313(4) Uani 1.00 1 d . . .
C(11) C 0.9228(4) -0.11279(13) 0.74619(8) 0.0320(4) Uani 1.00 1 d . . .
C(12) C 0.6265(4) 0.1729(1) 0.65754(8) 0.0332(4) Uani 1.00 1 d . . .
C(13) C 0.9701(3) 0.00070(12) 0.62801(7) 0.0259(3) Uani 1.00 1 d . . .
C(14) C 0.7833(4) -0.05368(13) 0.53916(7) 0.0293(4) Uani 1.00 1 d . . .
C(15) C 0.6096(5) -0.1416(2) 0.52947(9) 0.0414(5) Uani 1.00 1 d . . .
C(16) C 0.7263(3) 0.03056(13) 0.49923(7) 0.0283(4) Uani 1.00 1 d . . .
C(17) C 0.5194(4) 0.0916(2) 0.50587(8) 0.0371(4) Uani 1.00 1 d . . .
C(18) C 0.4703(4) 0.1672(2) 0.46800(8) 0.0395(5) Uani 1.00 1 d . . .
C(19) C 0.6256(4) 0.1814(2) 0.42274(8) 0.0404(5) Uani 1.00 1 d . . .
C(20) C 0.8287(5) 0.1205(2) 0.41566(9) 0.0459(5) Uani 1.00 1 d . . .
C(21) C 0.8806(4) 0.0459(2) 0.45350(8) 0.0381(4) Uani 1.00 1 d . . .
H(1) H 1.232(4) -0.0386(13) 0.7159(7) 0.020(4) Uiso 1.00 1 . . . .
H(2) H 0.469(5) 0.241(2) 0.7523(10) 0.054(7) Uiso 1.00 1 . . . .
H(3) H 0.472(5) 0.299(2) 0.8429(10) 0.047(6) Uiso 1.00 1 . . . .
H(4) H 0.776(5) 0.246(2) 0.9075(11) 0.054(7) Uiso 1.00 1 . . . .
H(5) H 1.070(4) 0.126(2) 0.8783(8) 0.033(5) Uiso 1.00 1 . . . .
H(6) H 1.392(4) 0.055(2) 0.8391(10) 0.042(6) Uiso 1.00 1 . . . .
H(7) H 1.203(4) -0.034(2) 0.8484(10) 0.042(6) Uiso 1.00 1 . . . .
H(8) H 1.390(5) -0.046(2) 0.8010(10) 0.052(7) Uiso 1.00 1 . . . .
H(9) H 0.753(5) -0.095(2) 0.7604(10) 0.043(6) Uiso 1.00 1 . . . .
H(10) H 1.018(5) -0.148(2) 0.7756(10) 0.051(7) Uiso 1.00 1 . . . .
H(11) H 0.901(5) -0.153(2) 0.7108(9) 0.042(6) Uiso 1.00 1 . . . .
H(12) H 0.645(4) 0.245(2) 0.6661(9) 0.033(5) Uiso 1.00 1 . . . .
H(13) H 0.443(5) 0.157(2) 0.6613(10) 0.047(6) Uiso 1.00 1 . . . .
H(14) H 0.677(4) 0.159(2) 0.6182(9) 0.037(6) Uiso 1.00 1 . . . .
H(15) H 0.620(5) -0.016(2) 0.6114(9) 0.039(6) Uiso 1.00 1 . . . .
H(16) H 0.966(5) -0.076(2) 0.5333(9) 0.040(6) Uiso 1.00 1 . . . .
H(17) H 0.436(5) -0.124(2) 0.5377(10) 0.050(7) Uiso 1.00 1 . . . .
H(18) H 0.621(6) -0.163(2) 0.4911(12) 0.062(8) Uiso 1.00 1 . . . .
H(19) H 0.657(5) -0.197(2) 0.5509(10) 0.044(6) Uiso 1.00 1 . . . .
H(20) H 0.402(4) 0.077(2) 0.5367(9) 0.041(6) Uiso 1.00 1 . . . .
H(21) H 0.322(5) 0.213(2) 0.4734(9) 0.044(6) Uiso 1.00 1 . . . .
H(22) H 0.598(4) 0.234(2) 0.3972(9) 0.040(6) Uiso 1.00 1 . . . .
H(23) H 0.918(5) 0.132(2) 0.3832(10) 0.056(7) Uiso 1.00 1 . . . .
H(24) H 1.015(5) 0.003(2) 0.4493(9) 0.041(6) Uiso 1.00 1 . . . .

loop_
_atom_site_aniso_label
_atom_site_aniso_U_11
_atom_site_aniso_U_22
_atom_site_aniso_U_33
_atom_site_aniso_U_12
_atom_site_aniso_U_13
_atom_site_aniso_U_23
O(1) 0.0271(6) 0.0497(8) 0.0298(7) 0.0004(6) 0.0071(5) -0.0008(6)
N(1) 0.0250(7) 0.0294(7) 0.0239(7) 0.0053(6) -0.0044(6) 0.0012(5)
N(2) 0.0259(8) 0.0396(8) 0.0212(7) 0.0007(6) 0.0038(6) -0.0016(6)
C(1) 0.0230(8) 0.0271(8) 0.0239(7) 0.0030(7) 0.0007(7) -0.0002(6)
C(2) 0.0244(8) 0.0253(7) 0.0226(7) -0.0021(7) 0.0004(6) 0.0031(6)
C(3) 0.0245(8) 0.0226(7) 0.0244(7) -0.0015(6) -0.0013(7) 0.0030(6)
C(4) 0.0303(9) 0.0260(8) 0.0319(9) 0.0031(7) -0.0024(8) 0.0005(7)
C(5) 0.0382(10) 0.0323(9) 0.0337(9) 0.0078(9) 0.0018(8) -0.0052(7)
C(6) 0.0435(11) 0.0379(9) 0.0272(9) 0.0058(9) -0.0017(8) -0.0065(7)
C(7) 0.0365(10) 0.0343(9) 0.0243(8) 0.0053(8) -0.0035(8) -0.0011(7)
C(8) 0.0237(8) 0.0230(7) 0.0250(7) -0.0005(6) -0.0015(7) 0.0014(6)
C(9) 0.0245(8) 0.0220(7) 0.0249(8) -0.0005(6) -0.0002(6) 0.0023(6)
C(10) 0.0291(9) 0.0367(9) 0.0281(8) 0.0081(8) -0.0043(7) 0.0027(7)
C(11) 0.0350(10) 0.0257(8) 0.0354(9) 0.0020(8) 0.0001(8) 0.0037(7)
C(12) 0.0412(11) 0.0291(9) 0.0294(9) 0.0067(8) -0.0075(8) 0.0044(7)
C(13) 0.0268(8) 0.0277(8) 0.0233(7) 0.0007(7) 0.0020(6) 0.0050(6)
C(14) 0.0305(9) 0.0377(9) 0.0197(7) 0.0010(8) 0.0049(7) -0.0020(7)
C(15) 0.059(1) 0.0376(10) 0.0276(9) -0.0066(10) 0.0060(9) -0.0038(8)
C(16) 0.0290(9) 0.0356(9) 0.0203(7) -0.0070(7) 0.0017(7) -0.0036(6)
C(17) 0.0293(9) 0.0544(12) 0.0274(8) 0.0021(9) 0.0056(8) 0.0041(8)
C(18) 0.0327(10) 0.0503(11) 0.0357(10) 0.0065(9) 0.0010(8) 0.0040(9)
C(19) 0.0467(12) 0.0412(10) 0.0332(10) -0.0018(9) 0.0010(9) 0.0049(9)
C(20) 0.0536(13) 0.0477(11) 0.0365(10) 0.0027(10) 0.0214(10) 0.0096(9)
C(21) 0.0396(11) 0.0401(10) 0.0346(10) 0.0024(9) 0.0137(8) 0.0017(8)

loop_
_atom_type_symbol
_atom_type_description
_atom_type_scat_dispersion_real
_atom_type_scat_dispersion_imag
_atom_type_scat_source
C C 0.003 0.002
;
International Tables for Crystallography
(1992, Vol. C, Tables 4.2.6.8 and 6.1.1.4)
;
H H 0.000 0.000
;
International Tables for Crystallography
(1992, Vol. C, Table 6.1.1.4)
;
N N 0.006 0.003
;
International Tables for Crystallography
(1992, Vol. C, Tables 4.2.6.8 and 6.1.1.4)
;
O O 0.011 0.006
;
International Tables for Crystallography
(1992, Vol. C, Tables 4.2.6.8 and 6.1.1.4)
;

loop_
_geom_angle_atom_site_label_1
_geom_angle_atom_site_label_2
_geom_angle_atom_site_label_3
_geom_angle
_geom_angle_publ_flag
_geom_angle_site_symmetry_1
_geom_angle_site_symmetry_2
_geom_angle_site_symmetry_3
O(1) C(13) N(2) 123.1(2) ? . . .
O(1) C(13) C(2) 120.1(2) ? . . .
N(1) C(1) C(2) 110.7(1) ? . . .
C(8) N(1) C(1) 119.2(1) ? . . .
C(10) N(1) C(1) 115.0(1) ? . . .
N(1) C(1) C(11) 113.0(1) ? . . .
N(1) C(8) C(7) 121.6(2) ? . . .
N(1) C(8) C(9) 119.6(1) ? . . .
C(10) N(1) C(8) 118.7(1) ? . . .
N(2) C(13) C(2) 116.8(1) ? . . .
C(14) N(2) C(13) 122.4(2) ? . . .
N(2) C(14) C(15) 109.4(2) ? . . .
N(2) C(14) C(16) 112.1(1) ? . . .
C(1) C(2) C(3) 121.4(1) ? . . .
C(1) C(2) C(13) 113.7(1) ? . . .
C(11) C(1) C(2) 110.1(1) ? . . .
C(13) C(2) C(3) 124.9(1) ? . . .
C(2) C(3) C(9) 118.9(1) ? . . .
C(2) C(3) C(12) 124.0(1) ? . . .
C(3) C(9) C(8) 118.8(1) ? . . .
C(12) C(3) C(9) 117.0(1) ? . . .
C(3) C(9) C(4) 122.0(1) ? . . .
C(9) C(4) C(5) 121.7(2) ? . . .
C(4) C(5) C(6) 119.1(2) ? . . .
C(4) C(9) C(8) 119.1(2) ? . . .
C(5) C(6) C(7) 121.1(2) ? . . .
C(6) C(7) C(8) 120.3(2) ? . . .
C(7) C(8) C(9) 118.7(2) ? . . .
C(16) C(14) C(15) 111.5(2) ? . . .
C(14) C(16) C(17) 122.2(2) ? . . .
C(14) C(16) C(21) 119.4(2) ? . . .
C(21) C(16) C(17) 118.3(2) ? . . .
C(16) C(17) C(18) 120.8(2) ? . . .
C(16) C(21) C(20) 120.5(2) ? . . .
C(17) C(18) C(19) 120.1(2) ? . . .
C(18) C(19) C(20) 119.3(2) ? . . .
C(19) C(20) C(21) 120.9(2) ? . . .
N(1) C(1) H(1) 104(1) ? . . .
N(1) C(10) H(6) 111(1) ? . . .
N(1) C(10) H(7) 113(1) ? . . .
N(1) C(10) H(8) 108(1) ? . . .
H(15) N(2) C(13) 120(1) ? . . .
H(15) N(2) C(14) 116(1) ? . . .
N(2) C(14) H(16) 105(1) ? . . .
H(1) C(1) C(2) 109(1) ? . . .
H(1) C(1) C(11) 108(1) ? . . .
C(1) C(11) H(11) 106(1) ? . . .
C(1) C(11) H(9) 110(1) ? . . .
C(1) C(11) H(10) 108(1) ? . . .
C(3) C(12) H(14) 113(1) ? . . .
C(3) C(12) H(13) 109(1) ? . . .
C(3) C(12) H(12) 108(1) ? . . .
H(2) C(4) C(5) 116(1) ? . . .
C(4) C(5) H(3) 122(1) ? . . .
H(2) C(4) C(9) 121(1) ? . . .
H(3) C(5) C(6) 117(1) ? . . .
C(5) C(6) H(4) 121(1) ? . . .
C(6) C(7) H(5) 119(1) ? . . .
H(4) C(6) C(7) 117(1) ? . . .
H(5) C(7) C(8) 120(1) ? . . .
H(7) C(10) H(6) 105(1) ? . . .
H(8) C(10) H(6) 113(2) ? . . .
H(8) C(10) H(7) 104(2) ? . . .
H(11) C(11) H(9) 107(1) ? . . .
H(10) C(11) H(9) 109(2) ? . . .
H(11) C(11) H(10) 113(2) ? . . .
H(14) C(12) H(12) 110(1) ? . . .
H(13) C(12) H(12) 106(1) ? . . .
H(14) C(12) H(13) 107(1) ? . . .
H(16) C(14) C(15) 109(1) ? . . .
C(14) C(15) H(17) 111(1) ? . . .
C(14) C(15) H(18) 109(1) ? . . .
C(14) C(15) H(19) 111(1) ? . . .
H(16) C(14) C(16) 108(1) ? . . .
H(18) C(15) H(17) 108(2) ? . . .
H(19) C(15) H(17) 109(2) ? . . .
H(19) C(15) H(18) 105(2) ? . . .
C(16) C(17) H(20) 118(1) ? . . .
C(16) C(21) H(24) 116(1) ? . . .
H(20) C(17) C(18) 120(1) ? . . .
C(17) C(18) H(21) 120(1) ? . . .
H(21) C(18) C(19) 119(1) ? . . .
C(18) C(19) H(22) 121(1) ? . . .
C(19) C(20) H(23) 114(1) ? . . .
H(22) C(19) C(20) 119(1) ? . . .
C(20) C(21) H(24) 122(1) ? . . .
H(23) C(20) C(21) 125(1) ? . . .

loop_
_geom_bond_atom_site_label_1
_geom_bond_atom_site_label_2
_geom_bond_distance
_geom_bond_publ_flag
_geom_bond_site_symmetry_1
_geom_bond_site_symmetry_2
O(1) C(13) 1.229(2) ? . .
N(1) C(1) 1.463(2) ? . .
N(1) C(8) 1.378(2) ? . .
N(1) C(10) 1.451(2) ? . .
N(2) C(13) 1.346(2) ? . .
N(2) C(14) 1.467(2) ? . .
C(1) C(2) 1.510(2) ? . .
C(1) C(11) 1.532(2) ? . .
C(2) C(3) 1.347(2) ? . .
C(2) C(13) 1.503(2) ? . .
C(3) C(9) 1.470(2) ? . .
C(3) C(12) 1.507(3) ? . .
C(4) C(5) 1.387(3) ? . .
C(4) C(9) 1.391(2) ? . .
C(5) C(6) 1.376(3) ? . .
C(6) C(7) 1.385(3) ? . .
C(7) C(8) 1.410(2) ? . .
C(8) C(9) 1.415(2) ? . .
C(14) C(15) 1.527(3) ? . .
C(14) C(16) 1.519(2) ? . .
C(16) C(17) 1.390(3) ? . .
C(16) C(21) 1.388(3) ? . .
C(17) C(18) 1.392(3) ? . .
C(18) C(19) 1.380(3) ? . .
C(19) C(20) 1.373(3) ? . .
C(20) C(21) 1.385(3) ? . .
N(2) H(15) 0.86(2) ? . .
C(1) H(1) 0.99(2) ? . .
C(4) H(2) 0.91(3) ? . .
C(5) H(3) 0.94(2) ? . .
C(6) H(4) 1.04(3) ? . .
C(7) H(5) 1.00(2) ? . .
C(10) H(6) 1.02(2) ? . .
C(10) H(7) 0.97(2) ? . .
C(10) H(8) 0.95(3) ? . .
C(11) H(9) 1.00(3) ? . .
C(11) H(10) 0.99(3) ? . .
C(11) H(11) 1.01(2) ? . .
C(12) H(12) 1.01(2) ? . .
C(12) H(13) 1.01(3) ? . .
C(12) H(14) 1.00(2) ? . .
C(14) H(16) 1.03(2) ? . .
C(15) H(17) 0.98(3) ? . .
C(15) H(18) 0.97(3) ? . .
C(15) H(19) 0.94(2) ? . .
C(17) H(20) 0.99(2) ? . .
C(18) H(21) 1.01(2) ? . .
C(19) H(22) 0.95(2) ? . .
C(20) H(23) 0.93(3) ? . .
C(21) H(24) 0.93(2) ? . .

loop_
_geom_contact_atom_site_label_1
_geom_contact_atom_site_label_2
_geom_contact_distance
_geom_contact_publ_flag
_geom_contact_site_symmetry_1
_geom_contact_site_symmetry_2
O(1) N(2) 2.265(2) ? . .
O(1) N(2) 3.133(2) ? . 65501
O(1) C(1) 2.942(2) ? . .
O(1) C(2) 2.371(2) ? . .
O(1) C(3) 3.485(2) ? . .
O(1) C(12) 3.595(2) ? . 65501
O(1) C(14) 2.814(2) ? . .
O(1) C(15) 3.485(3) ? . 65501
O(1) C(17) 3.378(2) ? . 65501
N(1) C(2) 2.446(2) ? . .
N(1) C(3) 2.807(2) ? . .
N(1) C(4) 3.406(2) ? . 65501
N(1) C(7) 2.434(2) ? . .
N(1) C(9) 2.414(2) ? . .
N(1) C(11) 2.498(2) ? . .
N(2) O(1) 3.133(2) ? . 45501
N(2) C(1) 3.565(2) ? . .
N(2) C(2) 2.428(2) ? . .
N(2) C(3) 3.065(2) ? . .
N(2) C(12) 3.101(2) ? . .
N(2) C(15) 2.443(3) ? . .
N(2) C(16) 2.477(2) ? . .
N(2) C(17) 2.997(3) ? . .
C(1) C(3) 2.493(2) ? . .
C(1) C(8) 2.450(2) ? . .
C(1) C(9) 2.846(2) ? . .
C(1) C(10) 2.458(2) ? . .
C(1) C(13) 2.523(2) ? . .
C(2) C(8) 2.817(2) ? . .
C(2) C(9) 2.427(2) ? . .
C(2) C(11) 2.493(2) ? . .
C(2) C(12) 2.521(3) ? . .
C(3) C(4) 2.502(2) ? . .
C(3) C(8) 2.484(2) ? . .
C(3) C(11) 3.362(2) ? . .
C(3) C(13) 2.527(2) ? . .
C(4) N(1) 3.406(2) ? . 45501
C(4) C(6) 2.382(2) ? . .
C(4) C(7) 2.767(3) ? . .
C(4) C(8) 2.418(3) ? . .
C(4) C(10) 3.457(3) ? . 45501
C(4) C(11) 3.537(3) ? . 75603
C(4) C(12) 2.907(3) ? . .
C(5) C(7) 2.405(3) ? . .
C(5) C(8) 2.808(3) ? . .
C(5) C(9) 2.426(3) ? . .
C(6) C(8) 2.424(2) ? . .
C(6) C(9) 2.787(2) ? . .
C(7) C(9) 2.429(2) ? . .
C(7) C(10) 2.821(3) ? . .
C(8) C(10) 2.433(3) ? . .
C(8) C(11) 3.255(2) ? . .
C(9) C(10) 3.513(3) ? . 45501
C(9) C(12) 2.539(3) ? . .
C(10) C(4) 3.457(3) ? . 65501
C(10) C(9) 3.513(3) ? . 65501
C(10) C(11) 3.054(3) ? . .
C(10) C(20) 3.505(3) ? . 75504
C(11) C(4) 3.537(3) ? . 74603
C(11) C(13) 3.233(3) ? . .
C(12) O(1) 3.595(2) ? . 45501
C(12) C(13) 3.049(3) ? . .
C(13) C(14) 2.466(2) ? . .
C(13) C(16) 3.377(2) ? . .
C(14) C(17) 2.547(3) ? . .
C(14) C(21) 2.511(3) ? . .
C(15) O(1) 3.485(3) ? . 45501
C(15) C(16) 2.517(3) ? . .
C(15) C(17) 3.240(3) ? . .
C(15) C(21) 3.443(3) ? . .
C(16) C(18) 2.418(3) ? . .
C(16) C(19) 2.796(3) ? . .
C(16) C(20) 2.408(3) ? . .
C(17) O(1) 3.378(2) ? . 45501
C(17) C(19) 2.402(3) ? . .
C(17) C(20) 2.752(3) ? . .
C(17) C(21) 2.386(3) ? . .
C(18) C(20) 2.376(3) ? . .
C(18) C(21) 3.571(3) ? . 45501
C(18) C(21) 2.761(3) ? . .
C(19) C(21) 2.400(3) ? . .
C(20) C(10) 3.505(3) ? . 75404
C(21) C(18) 3.571(3) ? . 65501
O(1) H(1) 2.56(2) ? . .
O(1) H(3) 3.36(2) ? . 74603
O(1) H(4) 3.34(2) ? . 74603
O(1) H(11) 3.44(2) ? . .
O(1) H(13) 2.91(2) ? . 65501
O(1) H(14) 3.56(2) ? . .
O(1) H(14) 3.49(2) ? . 65501
O(1) H(15) 3.02(2) ? . .
O(1) H(15) 2.33(2) ? . 65501
O(1) H(16) 2.37(2) ? . .
O(1) H(17) 2.70(3) ? . 65501
O(1) H(20) 2.43(2) ? . 65501
N(1) H(1) 1.96(2) ? . .
N(1) H(2) 3.31(3) ? . 65501
N(1) H(5) 2.65(2) ? . .
N(1) H(6) 2.06(2) ? . .
N(1) H(7) 2.04(2) ? . .
N(1) H(8) 1.97(3) ? . .
N(1) H(9) 2.76(2) ? . .
N(1) H(10) 2.66(2) ? . .
N(1) H(11) 3.33(2) ? . .
N(2) H(3) 3.08(2) ? . 64603
N(2) H(11) 3.31(2) ? . .
N(2) H(13) 3.35(2) ? . .
N(2) H(14) 2.55(2) ? . .
N(2) H(16) 2.01(2) ? . .
N(2) H(17) 2.66(3) ? . .
N(2) H(18) 3.28(3) ? . .
N(2) H(19) 2.68(2) ? . .
N(2) H(20) 2.79(2) ? . .
C(1) H(6) 3.29(2) ? . .
C(1) H(7) 2.93(2) ? . .
C(1) H(8) 2.45(3) ? . .
C(1) H(9) 2.10(2) ? . .
C(1) H(10) 2.07(2) ? . .
C(1) H(11) 2.07(2) ? . .
C(1) H(13) 3.53(2) ? . 65501
C(2) H(1) 2.07(2) ? . .
C(2) H(9) 2.69(2) ? . .
C(2) H(10) 3.34(2) ? . .
C(2) H(11) 2.64(2) ? . .
C(2) H(12) 3.22(2) ? . .
C(2) H(13) 3.10(2) ? . .
C(2) H(13) 3.26(3) ? . 65501
C(2) H(14) 2.67(2) ? . .
C(2) H(15) 2.53(2) ? . .
C(3) H(1) 3.59(2) ? . 45501
C(3) H(1) 3.22(2) ? . .
C(3) H(2) 2.69(3) ? . .
C(3) H(9) 3.19(2) ? . .
C(3) H(10) 3.46(2) ? . 75603
C(3) H(12) 2.07(2) ? . .
C(3) H(13) 2.08(2) ? . .
C(3) H(14) 2.11(2) ? . .
C(3) H(15) 2.88(2) ? . .
C(3) H(22) 3.55(2) ? . 55602
C(4) H(1) 3.46(2) ? . 75603
C(4) H(3) 2.06(2) ? . .
C(4) H(4) 3.34(3) ? . .
C(4) H(6) 2.84(2) ? . 45501
C(4) H(9) 3.25(2) ? . 65603
C(4) H(10) 3.07(3) ? . 75603
C(4) H(11) 3.17(2) ? . 65603
C(4) H(11) 3.28(2) ? . 75603
C(4) H(12) 2.68(2) ? . .
C(4) H(13) 2.96(2) ? . .
C(5) H(1) 3.18(2) ? . 75603
C(5) H(2) 1.98(2) ? . .
C(5) H(4) 2.11(3) ? . .
C(5) H(5) 3.45(2) ? . 45501
C(5) H(5) 3.30(2) ? . .
C(5) H(6) 2.87(2) ? . 45501
C(5) H(9) 3.50(2) ? . 65603
C(5) H(10) 3.56(3) ? . 75603
C(5) H(11) 3.08(2) ? . 65603
C(5) H(11) 3.17(2) ? . 75603
C(5) H(17) 3.59(3) ? . 65603
C(5) H(19) 3.22(2) ? . 65603
C(6) H(2) 3.19(3) ? . .
C(6) H(3) 2.00(2) ? . .
C(6) H(5) 2.07(2) ? . .
C(6) H(6) 3.07(2) ? . 45501
C(6) H(11) 3.10(2) ? . 75603
C(6) H(17) 3.30(3) ? . 65603
C(6) H(18) 3.14(3) ? . 65504
C(6) H(19) 3.22(2) ? . 65603
C(7) H(3) 3.24(3) ? . .
C(7) H(3) 3.49(3) ? . 65501
C(7) H(4) 2.09(3) ? . .
C(7) H(6) 3.21(2) ? . 45501
C(7) H(6) 2.73(2) ? . .
C(7) H(7) 2.84(2) ? . .
C(7) H(11) 3.18(2) ? . 75603
C(7) H(18) 3.39(3) ? . 65504
C(8) H(1) 3.19(2) ? . .
C(8) H(2) 3.26(3) ? . .
C(8) H(2) 3.49(3) ? . 65501
C(8) H(4) 3.35(3) ? . .
C(8) H(5) 2.10(2) ? . .
C(8) H(6) 3.21(2) ? . 45501
C(8) H(6) 2.72(2) ? . .
C(8) H(7) 2.72(2) ? . .
C(8) H(8) 3.21(3) ? . .
C(8) H(9) 3.09(2) ? . .
C(8) H(10) 3.55(2) ? . .
C(8) H(11) 3.31(2) ? . 75603
C(9) H(2) 2.02(3) ? . .
C(9) H(3) 3.29(2) ? . .
C(9) H(5) 3.34(2) ? . .
C(9) H(6) 3.04(2) ? . 45501
C(9) H(8) 3.44(3) ? . 45501
C(9) H(9) 3.28(2) ? . .
C(9) H(10) 3.12(2) ? . 75603
C(9) H(11) 3.34(2) ? . 75603
C(9) H(12) 2.65(2) ? . .
C(9) H(13) 2.88(2) ? . .
C(9) H(14) 3.39(2) ? . .
C(10) H(1) 2.56(2) ? . .
C(10) H(5) 2.49(2) ? . .
C(10) H(9) 3.46(2) ? . .
C(10) H(9) 3.14(2) ? . 65501
C(10) H(10) 2.71(3) ? . .
C(10) H(12) 3.51(2) ? . 74603
C(10) H(23) 2.85(3) ? . 75504
C(10) H(24) 3.29(2) ? . 75504
C(11) H(1) 2.06(2) ? . .
C(11) H(2) 2.88(3) ? . 64603
C(11) H(3) 3.23(2) ? . 64603
C(11) H(7) 3.06(2) ? . .
C(11) H(8) 3.26(3) ? . 45501
C(11) H(8) 2.96(3) ? . .
C(12) H(2) 2.59(3) ? . .
C(12) H(10) 3.48(3) ? . 75603
C(12) H(15) 2.79(2) ? . .
C(12) H(20) 3.39(2) ? . .
C(12) H(22) 3.36(2) ? . 45602
C(12) H(22) 3.11(2) ? . 55602
C(12) H(23) 3.02(3) ? . 45602
C(13) H(1) 2.59(2) ? . .
C(13) H(11) 2.89(2) ? . .
C(13) H(13) 3.39(2) ? . 65501
C(13) H(14) 2.67(2) ? . .
C(13) H(15) 1.93(2) ? . .
C(13) H(15) 3.51(2) ? . 65501
C(13) H(16) 2.50(2) ? . .
C(13) H(20) 3.35(2) ? . 65501
C(14) H(14) 3.49(2) ? . .
C(14) H(15) 2.01(2) ? . .
C(14) H(17) 2.09(3) ? . .
C(14) H(18) 2.06(3) ? . .
C(14) H(19) 2.07(2) ? . .
C(14) H(20) 2.70(2) ? . .
C(14) H(24) 2.60(2) ? . .
C(15) H(3) 3.19(2) ? . 64603
C(15) H(4) 2.98(3) ? . 64603
C(15) H(4) 3.30(3) ? . 65404
C(15) H(15) 2.60(2) ? . .
C(15) H(16) 3.56(2) ? . 45501
C(15) H(16) 2.10(2) ? . .
C(15) H(20) 3.17(2) ? . .
C(15) H(24) 3.50(2) ? . .
C(16) H(14) 3.35(2) ? . .
C(16) H(15) 2.82(2) ? . .
C(16) H(16) 2.09(2) ? . .
C(16) H(17) 2.77(3) ? . .
C(16) H(18) 2.68(3) ? . .
C(16) H(19) 3.34(2) ? . .
C(16) H(20) 2.05(2) ? . .
C(16) H(21) 3.33(2) ? . .
C(16) H(21) 3.57(2) ? . 55602
C(16) H(23) 3.27(3) ? . .
C(16) H(24) 1.99(2) ? . .
C(17) H(14) 2.97(2) ? . .
C(17) H(15) 2.97(2) ? . .
C(17) H(16) 3.36(2) ? . .
C(17) H(17) 3.05(3) ? . .
C(17) H(18) 3.50(3) ? . .
C(17) H(21) 2.10(2) ? . .
C(17) H(21) 3.14(2) ? . 55602
C(17) H(22) 3.27(2) ? . .
C(17) H(24) 3.25(2) ? . 45501
C(17) H(24) 3.21(2) ? . .
C(18) H(7) 3.51(2) ? . 65404
C(18) H(14) 3.50(2) ? . 45602
C(18) H(20) 2.08(2) ? . .
C(18) H(21) 2.86(2) ? . 55602
C(18) H(22) 2.04(2) ? . .
C(18) H(23) 3.18(3) ? . .
C(18) H(24) 3.33(2) ? . 45501
C(19) H(7) 3.20(2) ? . 65404
C(19) H(12) 3.48(2) ? . 45602
C(19) H(13) 3.42(2) ? . 55602
C(19) H(14) 3.37(2) ? . 45602
C(19) H(20) 3.30(2) ? . .
C(19) H(21) 2.07(2) ? . .
C(19) H(21) 3.06(2) ? . 55602
C(19) H(23) 1.95(3) ? . .
C(19) H(24) 3.25(2) ? . .
C(20) H(6) 3.36(2) ? . 75404
C(20) H(7) 3.47(2) ? . 65404
C(20) H(7) 3.20(2) ? . 75404
C(20) H(8) 3.29(3) ? . 75404
C(20) H(12) 3.16(2) ? . 55602
C(20) H(13) 3.58(2) ? . 55602
C(20) H(21) 3.29(2) ? . .
C(20) H(21) 3.23(2) ? . 65501
C(20) H(21) 3.49(2) ? . 55602
C(20) H(22) 2.02(2) ? . .
C(20) H(24) 2.04(2) ? . .
C(21) H(6) 3.30(2) ? . 75404
C(21) H(7) 3.37(2) ? . 75404
C(21) H(16) 2.57(2) ? . .
C(21) H(18) 3.27(3) ? . .
C(21) H(20) 3.27(2) ? . .
C(21) H(20) 3.46(2) ? . 65501
C(21) H(21) 3.30(2) ? . 65501
C(21) H(22) 3.25(2) ? . .
C(21) H(23) 2.06(3) ? . .
H(1) C(3) 3.59(2) ? . 65501
H(1) C(4) 3.46(2) ? . 74603
H(1) C(5) 3.18(2) ? . 74603
H(2) N(1) 3.31(3) ? . 45501
H(2) C(8) 3.49(3) ? . 45501
H(2) C(11) 2.88(3) ? . 65603
H(3) O(1) 3.36(2) ? . 75603
H(3) N(2) 3.08(2) ? . 65603
H(3) C(7) 3.49(3) ? . 45501
H(3) C(11) 3.23(2) ? . 65603
H(3) C(15) 3.19(2) ? . 65603
H(4) O(1) 3.34(2) ? . 75603
H(4) C(15) 2.98(3) ? . 65603
H(4) C(15) 3.30(3) ? . 65504
H(5) C(5) 3.45(2) ? . 65501
H(6) C(4) 2.84(2) ? . 65501
H(6) C(5) 2.87(2) ? . 65501
H(6) C(6) 3.07(2) ? . 65501
H(6) C(7) 3.21(2) ? . 65501
H(6) C(8) 3.21(2) ? . 65501
H(6) C(9) 3.04(2) ? . 65501
H(6) C(20) 3.36(2) ? . 75504
H(6) C(21) 3.30(2) ? . 75504
H(7) C(18) 3.51(2) ? . 65504
H(7) C(19) 3.20(2) ? . 65504
H(7) C(20) 3.47(2) ? . 65504
H(7) C(20) 3.20(2) ? . 75504
H(7) C(21) 3.37(2) ? . 75504
H(8) C(9) 3.44(3) ? . 65501
H(8) C(11) 3.26(3) ? . 65501
H(8) C(20) 3.29(3) ? . 75504
H(9) C(4) 3.25(2) ? . 64603
H(9) C(5) 3.50(2) ? . 64603
H(9) C(10) 3.14(2) ? . 45501
H(10) C(3) 3.46(2) ? . 74603
H(10) C(4) 3.07(3) ? . 74603
H(10) C(5) 3.56(3) ? . 74603
H(10) C(9) 3.12(2) ? . 74603
H(10) C(12) 3.48(3) ? . 74603
H(11) C(4) 3.17(2) ? . 64603
H(11) C(4) 3.28(2) ? . 74603
H(11) C(5) 3.08(2) ? . 64603
H(11) C(5) 3.17(2) ? . 74603
H(11) C(6) 3.10(2) ? . 74603
H(11) C(7) 3.18(2) ? . 74603
H(11) C(8) 3.31(2) ? . 74603
H(11) C(9) 3.34(2) ? . 74603
H(12) C(10) 3.51(2) ? . 75603
H(12) C(19) 3.48(2) ? . 55602
H(12) C(20) 3.16(2) ? . 45602
H(13) O(1) 2.91(2) ? . 45501
H(13) C(1) 3.53(2) ? . 45501
H(13) C(2) 3.26(3) ? . 45501
H(13) C(13) 3.39(2) ? . 45501
H(13) C(19) 3.42(2) ? . 45602
H(13) C(20) 3.58(2) ? . 45602
H(14) O(1) 3.49(2) ? . 45501
H(14) C(18) 3.50(2) ? . 55602
H(14) C(19) 3.37(2) ? . 55602
H(15) O(1) 2.33(2) ? . 45501
H(15) C(13) 3.51(2) ? . 45501
H(16) C(15) 3.56(2) ? . 65501
H(17) O(1) 2.70(3) ? . 45501
H(17) C(5) 3.59(3) ? . 64603
H(17) C(6) 3.30(3) ? . 64603
H(18) C(6) 3.14(3) ? . 65404
H(18) C(7) 3.39(3) ? . 65404
H(19) C(5) 3.22(2) ? . 64603
H(19) C(6) 3.22(2) ? . 64603
H(20) O(1) 2.43(2) ? . 45501
H(20) C(13) 3.35(2) ? . 45501
H(20) C(21) 3.46(2) ? . 45501
H(21) C(16) 3.57(2) ? . 45602
H(21) C(17) 3.14(2) ? . 45602
H(21) C(18) 2.86(2) ? . 45602
H(21) C(19) 3.06(2) ? . 45602
H(21) C(20) 3.23(2) ? . 45501
H(21) C(20) 3.49(2) ? . 45602
H(21) C(21) 3.30(2) ? . 45501
H(22) C(3) 3.55(2) ? . 45602
H(22) C(12) 3.11(2) ? . 45602
H(22) C(12) 3.36(2) ? . 55602
H(23) C(10) 2.85(3) ? . 75404
H(23) C(12) 3.02(3) ? . 55602
H(24) C(10) 3.29(2) ? . 75404
H(24) C(17) 3.25(2) ? . 65501
H(24) C(18) 3.33(2) ? . 65501

loop_
_geom_torsion_atom_site_label_1
_geom_torsion_atom_site_label_2
_geom_torsion_atom_site_label_3
_geom_torsion_atom_site_label_4
_geom_torsion
_geom_torsion_publ_flag
_geom_torsion_site_symmetry_1
_geom_torsion_site_symmetry_2
_geom_torsion_site_symmetry_3
_geom_torsion_site_symmetry_4
C(8) N(1) C(1) C(2) 39.2(2) ? . . . .
C(8) N(1) C(1) C(11) -84.8(2) ? . . . .
C(10) N(1) C(1) C(2) -170.6(1) ? . . . .
C(10) N(1) C(1) C(11) 65.4(2) ? . . . .
C(1) N(1) C(8) C(7) 157.9(2) ? . . . .
C(1) N(1) C(8) C(9) -25.6(2) ? . . . .
C(10) N(1) C(8) C(7) 8.9(2) ? . . . .
C(10) N(1) C(8) C(9) -174.7(1) ? . . . .
C(14) N(2) C(13) O(1) -6.0(3) ? . . . .
C(14) N(2) C(13) C(2) 176.1(1) ? . . . .
C(13) N(2) C(14) C(15) 136.6(2) ? . . . .
C(13) N(2) C(14) C(16) -99.3(2) ? . . . .
N(1) C(1) C(2) C(3) -28.4(2) ? . . . .
N(1) C(1) C(2) C(13) 151.3(1) ? . . . .
C(11) C(1) C(2) C(3) 97.3(2) ? . . . .
C(11) C(1) C(2) C(13) -83.0(2) ? . . . .
C(1) C(2) C(3) C(9) 3.8(2) ? . . . .
C(1) C(2) C(3) C(12) -179.3(2) ? . . . .
C(13) C(2) C(3) C(9) -175.8(2) ? . . . .
C(13) C(2) C(3) C(12) 1.1(3) ? . . . .
C(1) C(2) C(13) O(1) -51.7(2) ? . . . .
C(1) C(2) C(13) N(2) 126.4(2) ? . . . .
C(3) C(2) C(13) O(1) 128.0(2) ? . . . .
C(3) C(2) C(13) N(2) -54.0(2) ? . . . .
C(2) C(3) C(9) C(4) -171.2(2) ? . . . .
C(2) C(3) C(9) C(8) 12.8(2) ? . . . .
C(12) C(3) C(9) C(4) 11.6(2) ? . . . .
C(12) C(3) C(9) C(8) -164.4(1) ? . . . .
C(9) C(4) C(5) C(6) 0.1(2) ? . . . .
C(5) C(4) C(9) C(3) -174.5(2) ? . . . .
C(5) C(4) C(9) C(8) 1.5(3) ? . . . .
C(4) C(5) C(6) C(7) -1.6(3) ? . . . .
C(5) C(6) C(7) C(8) 1.6(3) ? . . . .
C(6) C(7) C(8) N(1) 176.5(2) ? . . . .
C(6) C(7) C(8) C(9) 0.0(2) ? . . . .
N(1) C(8) C(9) C(3) -2.0(2) ? . . . .
N(1) C(8) C(9) C(4) -178.1(2) ? . . . .
C(7) C(8) C(9) C(3) 174.6(1) ? . . . .
C(7) C(8) C(9) C(4) -1.5(2) ? . . . .
N(2) C(14) C(16) C(17) -47.7(2) ? . . . .
N(2) C(14) C(16) C(21) 134.3(2) ? . . . .
C(15) C(14) C(16) C(17) 75.4(2) ? . . . .
C(15) C(14) C(16) C(21) -102.7(2) ? . . . .
C(14) C(16) C(17) C(18) -178.9(2) ? . . . .
C(21) C(16) C(17) C(18) -0.9(3) ? . . . .
C(14) C(16) C(21) C(20) 178.2(2) ? . . . .
C(17) C(16) C(21) C(20) 0.1(3) ? . . . .
C(16) C(17) C(18) C(19) 0.9(3) ? . . . .
C(17) C(18) C(19) C(20) -0.2(3) ? . . . .
C(18) C(19) C(20) C(21) -0.6(3) ? . . . .
C(19) C(20) C(21) C(16) 0.6(3) ? . . . .

loop_
_cod_related_entry_id
_cod_related_entry_database
_cod_related_entry_code
1 ChemSpider 21195939
